data_4514262
loop_
_publ_author_name
'Wang, Shuang'
'Belmabkhout, Youssef'
'Cairns, Amy J.'
'Li, Guanghua'
'Huo, Qisheng'
'Liu, Yunling'
'Eddaoudi, Mohamed'

_publ_section_title
;
 Tuning Gas Adsorption Properties of Zeolite-like Supramolecular
 Assemblies with gis Topology via Functionalization of Isoreticular
 Metal-Organic Squares.
;
_journal_issue 39
_journal_name_full 'ACS applied materials &amp; interfaces'
_journal_page_first 33521
_journal_page_last 33527
_journal_paper_doi 10.1021/acsami.7b06010
_journal_volume 9
_journal_year 2017
_chemical_formula_moiety 'C36 H102 Co4 N16 O41'
_chemical_formula_sum 'C36 H102 Co4 N16 O41'
_chemical_formula_weight 1651.06
_chemical_melting_point ?
_chemical_name_systematic
; 
 ? 
;
_space_group_IT_number 141
_symmetry_cell_setting tetragonal
_symmetry_space_group_name_Hall '-I 4bd 2'
_symmetry_space_group_name_H-M 'I 41/a m d :2'
_atom_sites_solution_hydrogens geom
_atom_sites_solution_primary direct
_atom_sites_solution_secondary difmap
_audit_creation_method SHELXL-97
_cell_angle_alpha 90.00
_cell_angle_beta 90.00
_cell_angle_gamma 90.00
_cell_formula_units_Z 4
_cell_length_a 18.631(3)
_cell_length_b 18.631(3)
_cell_length_c 21.582(4)
_cell_measurement_reflns_used 2414
_cell_measurement_temperature 293(2)
_cell_measurement_theta_max 28.32
_cell_measurement_theta_min 2.62
_cell_volume 7491(2)
_computing_cell_refinement 'Bruker SMART'
_computing_data_collection 'Bruker SMART'
_computing_data_reduction 'Bruker SAINT'
_computing_molecular_graphics SHELXP-97
_computing_publication_material SHELXTL
_computing_structure_refinement 'SHELXL-97 (Sheldrick, 1997)'
_computing_structure_solution 'SHELXS-97 (Sheldrick, 1990)'
_diffrn_ambient_temperature 293(2)
_diffrn_detector_area_resol_mean 9.00cm
_diffrn_measured_fraction_theta_full 0.973
_diffrn_measured_fraction_theta_max 0.973
_diffrn_measurement_device_type 'CCD area detector'
_diffrn_measurement_method 'phi and omega scans'
_diffrn_radiation_monochromator graphite
_diffrn_radiation_source 'fine-focus sealed tube'
_diffrn_radiation_type MoK\a
_diffrn_radiation_wavelength 0.71073
_diffrn_reflns_av_R_equivalents 0.0896
_diffrn_reflns_av_sigmaI/netI 0.0569
_diffrn_reflns_limit_h_max 24
_diffrn_reflns_limit_h_min -24
_diffrn_reflns_limit_k_max 24
_diffrn_reflns_limit_k_min -17
_diffrn_reflns_limit_l_max 28
_diffrn_reflns_limit_l_min -28
_diffrn_reflns_number 26018
_diffrn_reflns_theta_full 28.32
_diffrn_reflns_theta_max 28.32
_diffrn_reflns_theta_min 2.62
_diffrn_standards_decay_% none
_diffrn_standards_interval_count none
_diffrn_standards_interval_time none
_diffrn_standards_number none
_exptl_absorpt_coefficient_mu 0.970
_exptl_absorpt_correction_T_max 0.8318
_exptl_absorpt_correction_T_min 0.8157
_exptl_absorpt_correction_type empirical
_exptl_absorpt_process_details SADABS
_exptl_crystal_colour red
_exptl_crystal_density_diffrn 1.464
_exptl_crystal_density_meas ?
_exptl_crystal_density_method 'not measured'
_exptl_crystal_description block
_exptl_crystal_F_000 3464
_exptl_crystal_size_max 0.22
_exptl_crystal_size_mid 0.21
_exptl_crystal_size_min 0.20
_refine_diff_density_max 0.460
_refine_diff_density_min -0.582
_refine_diff_density_rms 0.097
_refine_ls_extinction_method none
_refine_ls_goodness_of_fit_ref 1.124
_refine_ls_hydrogen_treatment constr
_refine_ls_matrix_type full
_refine_ls_number_parameters 174
_refine_ls_number_reflns 2414
_refine_ls_number_restraints 72
_refine_ls_restrained_S_all 1.106
_refine_ls_R_factor_all 0.1486
_refine_ls_R_factor_gt 0.0638
_refine_ls_shift/su_max 0.000
_refine_ls_shift/su_mean 0.000
_refine_ls_structure_factor_coef Fsqd
_refine_ls_weighting_details 'calc w=1/[\s^2^(Fo^2^)+(0.1149P)^2^+19.2055P] where P=(Fo^2^+2Fc^2^)/3'
_refine_ls_weighting_scheme calc
_refine_ls_wR_factor_gt 0.1693
_refine_ls_wR_factor_ref 0.2512
_reflns_number_gt 1194
_reflns_number_total 2414
_reflns_threshold_expression >2sigma(I)
_cod_data_source_file am7b06010_si_002.cif
_cod_data_source_block ZSA-3
_cod_depositor_comments
;
The following automatic conversions were performed:

'_chemical_melting_point' value 'not measured' was changed to '?' -
the value is undefined or not given.

'_symmetry_cell_setting' value 'Tetragonal' changed to 'tetragonal'
according to
/home/data/users/saulius/crontab/automatic-downloads/current/ACS/lib/dictionaries/cif_core.dic
dictionary named 'cif_core.dic' version 2.4.2 from 2011-04-26.

'_exptl_crystal_density_meas' value 'none' was changed to '?' - the
value is perceived as not measured.

Automatic conversion script
Id: cif_fix_values 4973 2017-02-22 13:04:09Z antanas 
;
_cod_original_sg_symbol_Hall -I4bd2
_cod_original_sg_symbol_H-M I4(1)/amd
_cod_database_code 4514262

loop_
_symmetry_equiv_pos_as_xyz
'x, y, z'
'-x+1/2, -y, z+1/2'
'-y+1/4, x+3/4, z+1/4'
'y+1/4, -x+1/4, z+3/4'
'-x+1/2, y, -z+1/2'
'x, -y, -z'
'y+1/4, x+3/4, -z+1/4'
'-y+1/4, -x+1/4, -z+3/4'
'x+1/2, y+1/2, z+1/2'
'-x+1, -y+1/2, z+1'
'-y+3/4, x+5/4, z+3/4'
'y+3/4, -x+3/4, z+5/4'
'-x+1, y+1/2, -z+1'
'x+1/2, -y+1/2, -z+1/2'
'y+3/4, x+5/4, -z+3/4'
'-y+3/4, -x+3/4, -z+5/4'
'-x, -y, -z'
'x-1/2, y, -z-1/2'
'y-1/4, -x-3/4, -z-1/4'
'-y-1/4, x-1/4, -z-3/4'
'x-1/2, -y, z-1/2'
'-x, y, z'
'-y-1/4, -x-3/4, z-1/4'
'y-1/4, x-1/4, z-3/4'
'-x+1/2, -y+1/2, -z+1/2'
'x, y+1/2, -z'
'y+1/4, -x-1/4, -z+1/4'
'-y+1/4, x+1/4, -z-1/4'
'x, -y+1/2, z'
'-x+1/2, y+1/2, z+1/2'
'-y+1/4, -x-1/4, z+1/4'
'y+1/4, x+1/4, z-1/4'

loop_
_atom_site_label
_atom_site_type_symbol
_atom_site_fract_x
_atom_site_fract_y
_atom_site_fract_z
_atom_site_U_iso_or_equiv
_atom_site_adp_type
_atom_site_occupancy
_atom_site_symmetry_multiplicity
_atom_site_calc_flag
_atom_site_refinement_flags
_atom_site_disorder_assembly
_atom_site_disorder_group
Co1 Co 0.33720(4) 0.41280(4) 0.1250 0.0403(4) Uani 1 2 d S A .
O1 O 0.34165(18) 0.41737(19) 0.03673(16) 0.0448(8) Uani 1 1 d . . .
O2 O 0.4157(2) 0.4062(2) -0.04291(16) 0.0570(10) Uani 1 1 d . . .
O1W O 0.3992(11) 0.6196(12) 0.2367(10) 0.081(5) Uani 0.25 1 d PU . .
O2W O 0.5000 0.305(5) -0.117(4) 0.11(2) Uani 0.13 2 d SPU . .
O3W O 0.343(2) 0.701(3) 0.1182(19) 0.086(12) Uani 0.13 1 d PU . .
O4W O 0.334(3) 0.7500 0.284(3) 0.087(15) Uani 0.13 2 d SPU . .
O5W O 0.5000 0.337(2) -0.1392(14) 0.075(8) Uani 0.25 2 d SPU . .
O6W O 0.5000 0.567(4) 0.329(3) 0.090(15) Uani 0.13 2 d SPU . .
O7W O 0.321(4) 0.7500 0.241(3) 0.096(17) Uani 0.13 2 d SPU . .
O8W O 0.5000 0.623(5) 0.338(4) 0.056(18) Uani 0.06 2 d SPU . .
O9W O 0.5000 0.606(4) 0.154(3) 0.104(18) Uani 0.13 2 d SPU . .
O10W O 0.572(4) 0.292(4) 0.379(3) 0.056(14) Uani 0.06 1 d PU . .
O11W O 0.5000 0.732(6) 0.396(4) 0.08(3) Uani 0.06 2 d SPU . .
N1 N 0.4408(2) 0.4143(2) 0.12026(16) 0.0373(9) Uani 1 1 d . . .
N2 N 0.3333(3) 0.5173(2) 0.1311(2) 0.0534(12) Uani 1 1 d . . .
C1 C 0.4633(3) 0.4104(3) 0.0595(2) 0.0366(10) Uani 1 1 d . . .
C2 C 0.5000 0.4162(4) 0.1553(3) 0.0427(16) Uani 1 2 d S . .
C3 C 0.4049(3) 0.4111(3) 0.0125(2) 0.0415(11) Uani 1 1 d . . .
C4 C 0.5000 0.4219(6) 0.2244(4) 0.066(3) Uani 1 2 d S . .
H4A H 0.5486 0.4225 0.2392 0.080 Uiso 0.50 1 calc P . .
H4B H 0.4752 0.3814 0.2417 0.080 Uiso 0.50 1 calc P . .
H4C H 0.4762 0.4654 0.2365 0.080 Uiso 0.50 1 calc P . .
C5 C 0.2553(15) 0.5375(14) 0.1432(13) 0.078(7) Uani 0.45 1 d P A 1
C5' C 0.2601(11) 0.5444(11) 0.1108(10) 0.076(6) Uani 0.55 1 d P A 2
C6 C 0.2489(12) 0.6172(12) 0.1324(10) 0.113(6) Uani 0.50 1 d PU . .

loop_
_atom_site_aniso_label
_atom_site_aniso_U_11
_atom_site_aniso_U_22
_atom_site_aniso_U_33
_atom_site_aniso_U_23
_atom_site_aniso_U_13
_atom_site_aniso_U_12
Co1 0.0426(4) 0.0426(4) 0.0358(5) 0.0034(3) 0.0034(3) 0.0046(4)
O1 0.0424(19) 0.053(2) 0.0393(17) 0.0101(15) -0.0035(15) 0.0046(16)
O2 0.059(2) 0.080(3) 0.0313(17) 0.0057(17) -0.0051(16) 0.007(2)
O1W 0.081(5) 0.081(5) 0.081(5) -0.0002(10) -0.0001(10) -0.0001(10)
O2W 0.11(2) 0.11(2) 0.11(2) 0.0000(10) 0.000 0.000
O3W 0.086(12) 0.086(12) 0.086(12) -0.0001(10) 0.0001(10) 0.0000(10)
O4W 0.087(15) 0.087(15) 0.087(15) 0.000 0.0000(10) 0.000
O5W 0.075(8) 0.075(8) 0.074(8) -0.0002(10) 0.000 0.000
O6W 0.090(15) 0.090(15) 0.090(15) -0.0001(10) 0.000 0.000
O7W 0.096(17) 0.096(17) 0.096(17) 0.000 0.0000(10) 0.000
O8W 0.056(18) 0.056(18) 0.056(18) 0.0000(10) 0.000 0.000
O9W 0.104(18) 0.104(18) 0.104(18) 0.0000(10) 0.000 0.000
O10W 0.056(14) 0.056(14) 0.056(14) 0.0000(10) 0.0000(10) -0.0001(10)
O11W 0.08(3) 0.08(3) 0.08(3) 0.0000(10) 0.000 0.000
N1 0.043(2) 0.040(2) 0.0292(17) -0.0014(16) 0.0017(16) 0.0026(17)
N2 0.060(3) 0.043(2) 0.057(3) 0.006(2) 0.015(2) 0.011(2)
C1 0.046(2) 0.038(2) 0.0262(19) 0.0001(19) 0.0007(18) 0.000(2)
C2 0.045(4) 0.050(4) 0.033(3) -0.003(3) 0.000 0.000
C3 0.049(3) 0.040(3) 0.035(2) 0.003(2) -0.004(2) 0.004(2)
C4 0.055(5) 0.108(8) 0.036(4) -0.006(4) 0.000 0.000
C5 0.077(14) 0.060(12) 0.098(15) 0.010(11) 0.020(13) 0.031(11)
C5' 0.067(11) 0.066(11) 0.096(12) 0.037(11) 0.020(11) 0.023(9)
C6 0.113(6) 0.113(6) 0.113(6) 0.0002(10) 0.0003(10) 0.0003(10)

loop_
_atom_type_symbol
_atom_type_description
_atom_type_scat_dispersion_real
_atom_type_scat_dispersion_imag
_atom_type_scat_source
C C 0.0033 0.0016 'International Tables Vol C Tables 4.2.6.8 and 6.1.1.4'
H H 0.0000 0.0000 'International Tables Vol C Tables 4.2.6.8 and 6.1.1.4'
N N 0.0061 0.0033 'International Tables Vol C Tables 4.2.6.8 and 6.1.1.4'
O O 0.0106 0.0060 'International Tables Vol C Tables 4.2.6.8 and 6.1.1.4'
Co Co 0.3494 0.9721 'International Tables Vol C Tables 4.2.6.8 and 6.1.1.4'

loop_
_geom_angle_atom_site_label_1
_geom_angle_atom_site_label_2
_geom_angle_atom_site_label_3
_geom_angle
_geom_angle_site_symmetry_1
_geom_angle_site_symmetry_3
O1 Co1 O1 179.9(3) 16_554 .
O1 Co1 N1 95.62(15) 16_554 .
O1 Co1 N1 84.44(15) . .
O1 Co1 N1 84.44(15) 16_554 16_554
O1 Co1 N1 95.62(15) . 16_554
N1 Co1 N1 91.8(2) . 16_554
O1 Co1 N2 88.53(17) 16_554 .
O1 Co1 N2 91.40(17) . .
N1 Co1 N2 91.54(18) . .
N1 Co1 N2 172.50(17) 16_554 .
O1 Co1 N2 91.40(17) 16_554 16_554
O1 Co1 N2 88.53(17) . 16_554
N1 Co1 N2 172.50(17) . 16_554
N1 Co1 N2 91.54(18) 16_554 16_554
N2 Co1 N2 86.0(3) . 16_554
C3 O1 Co1 116.0(3) . .
O5W O2W O10W 62(8) . 7_545
O5W O2W O10W 62(8) . 20_656
O10W O2W O10W 125(10) 7_545 20_656
O2W O5W O10W 66(5) . 7_545
O2W O5W O10W 66(5) . 20_656
O10W O5W O10W 132(10) 7_545 20_656
O2W O5W O9W 159(9) . 17_665
O10W O5W O9W 113(5) 7_545 17_665
O10W O5W O9W 113(5) 20_656 17_665
O5W O9W O10W 29(3) 17_665 4_564
O5W O9W O10W 29(3) 17_665 23_675
O10W O9W O10W 57(6) 4_564 23_675
O5W O10W O2W 52(8) 27_565 27_565
O5W O10W O10W 24(5) 27_565 29
O2W O10W O10W 28(8) 27_565 29
O5W O10W O9W 39(4) 27_565 3_645
O2W O10W O9W 88(9) 27_565 3_645
O10W O10W O9W 61(3) 29 3_645
O11W O11W O11W 71(6) 10_564 28_656
O11W O11W O11W 71(6) 10_564 19_576
O11W O11W O11W 38(10) 28_656 19_576
C2 N1 C1 106.8(4) . .
C2 N1 Co1 142.6(3) . .
C1 N1 Co1 110.7(3) . .
C5' N2 C5 27.2(8) . .
C5' N2 Co1 110.2(9) . .
C5 N2 Co1 107.0(11) . .
C1 C1 N1 107.7(3) 22_655 .
C1 C1 C3 137.0(3) 22_655 .
N1 C1 C3 115.2(4) . .
N1 C2 N1 111.1(6) . 22_655
N1 C2 C4 124.4(3) . .
N1 C2 C4 124.4(3) 22_655 .
O2 C3 O1 123.7(5) . .
O2 C3 C1 123.3(5) . .
O1 C3 C1 113.0(4) . .
C2 C4 H4A 109.5 . .
C2 C4 H4B 109.5 . .
H4A C4 H4B 109.5 . .
C2 C4 H4C 109.5 . .
H4A C4 H4C 109.5 . .
H4B C4 H4C 109.5 . .
C5 C5 C6 116(2) 16_554 .
C5 C5 N2 108.3(16) 16_554 .
C6 C5 N2 107(2) . .
C6 C5' N2 110.3(18) . .
C6 C5' C5' 112.9(15) . 16_554
N2 C5' C5' 104.7(9) . 16_554
C5' C6 C5 27.9(9) . .

loop_
_geom_bond_atom_site_label_1
_geom_bond_atom_site_label_2
_geom_bond_distance
_geom_bond_site_symmetry_2
Co1 O1 1.909(4) 16_554
Co1 O1 1.909(4) .
Co1 N1 1.933(4) .
Co1 N1 1.933(4) 16_554
Co1 N2 1.953(5) .
Co1 N2 1.953(5) 16_554
O1 C3 1.294(6) .
O2 C3 1.216(6) .
O2W O5W 0.76(9) .
O2W O10W 0.88(8) 7_545
O2W O10W 0.88(8) 20_656
O3W O3W 1.81(10) 29_565
O4W O7W 0.96(8) .
O5W O10W 0.86(7) 7_545
O5W O10W 0.86(7) 20_656
O5W O9W 1.10(7) 17_665
O6W O8W 1.06(10) .
O9W O5W 1.10(7) 17_665
O9W O10W 1.63(10) 4_564
O9W O10W 1.63(10) 23_675
O10W O5W 0.86(7) 27_565
O10W O2W 0.88(8) 27_565
O10W O10W 1.56(15) 29
O10W O9W 1.63(10) 3_645
O11W O11W 0.7(2) 10_564
O11W O11W 1.01(15) 28_656
O11W O11W 1.01(15) 19_576
N1 C2 1.338(5) .
N1 C1 1.378(5) .
N2 C5' 1.52(2) .
N2 C5 1.52(3) .
C1 C1 1.369(10) 22_655
C1 C3 1.488(7) .
C2 N1 1.338(5) 22_655
C2 C4 1.495(10) .
C4 H4A 0.9600 .
C4 H4B 0.9600 .
C4 H4C 0.9600 .
C5 C5 1.37(6) 16_554
C5 C6 1.51(4) .
C5' C6 1.45(3) .
C5' C5' 1.56(4) 16_554
